data_7712176
loop_
_publ_author_name
'Blagov, Maxim A.'
'Spitsyna, Nataliya G.'
'Ovanesyan, Nikolai S.'
'Lobach, Anatolii S.'
'Zorina, Leokadiya V.'
'Simonov, Sergey V.'
'Zakharov, Konstantin V.'
'Vasiliev, Alexander N.'

_publ_section_title
;
 First crystal structure of an Fe(III) anionic complex based on a pyruvic
 acid thiosemicarbazone ligand with Li<sup>+</sup>: synthesis, features of
 magnetic behavior and theoretical analysis.
;
_journal_issue 6
_journal_name_full 'Dalton transactions (Cambridge, England : 2003)'
_journal_page_first 1806
_journal_page_last 1819
_journal_paper_doi 10.1039/d2dt03630d
_journal_volume 52
_journal_year 2023
_chemical_formula_moiety 'C8 H10 Fe N6 O4 S2, Li, 3(H2 O)'
_chemical_formula_sum 'C8 H16 Fe Li N6 O7 S2'
_chemical_formula_weight 435.18
_space_group_crystal_system triclinic
_space_group_IT_number 2
_space_group_name_Hall '-P 1'
_space_group_name_H-M_alt 'P -1'
_atom_sites_solution_hydrogens mixed
_audit_creation_method SHELXL-2016/6
_audit_update_record
;
2022-11-02 deposited with the CCDC.	2023-01-18 downloaded from the CCDC.
;
_cell_angle_alpha 96.8310(18)
_cell_angle_beta 110.156(2)
_cell_angle_gamma 99.2511(18)
_cell_formula_units_Z 2
_cell_length_a 8.07939(18)
_cell_length_b 10.2460(2)
_cell_length_c 11.3580(3)
_cell_measurement_reflns_used 7408
_cell_measurement_temperature 150(1)
_cell_measurement_theta_max 30.9060
_cell_measurement_theta_min 2.0480
_cell_volume 855.61(4)
_computing_cell_refinement 'CrysAlisPro 1.171.41.122a (Rigaku OD, 2021)'
_computing_data_collection 'CrysAlisPro 1.171.41.122a (Rigaku OD, 2021)'
_computing_data_reduction 'CrysAlisPro 1.171.41.122a (Rigaku OD, 2021)'
_computing_structure_refinement 'SHELXL-2016/6 (Sheldrick, 2016)'
_computing_structure_solution 'SHELXS-2016/6 (Sheldrick, 2016)'
_diffrn_ambient_environment N~2~
_diffrn_ambient_temperature 150(1)
_diffrn_detector 'CCD plate'
_diffrn_detector_area_resol_mean 5.2283
_diffrn_detector_type AtlasS2
_diffrn_measured_fraction_theta_full 0.990
_diffrn_measured_fraction_theta_max 0.892
_diffrn_measurement_device 'four-circle diffractometer'
_diffrn_measurement_device_type 'Xcalibur, AtlasS2, Gemini'
_diffrn_measurement_method '\w scans'
_diffrn_radiation_monochromator graphite
_diffrn_radiation_probe x-ray
_diffrn_radiation_type 'Mo K\a'
_diffrn_radiation_wavelength 0.71073
_diffrn_reflns_av_R_equivalents 0.0179
_diffrn_reflns_av_unetI/netI 0.0249
_diffrn_reflns_Laue_measured_fraction_full 0.990
_diffrn_reflns_Laue_measured_fraction_max 0.892
_diffrn_reflns_limit_h_max 11
_diffrn_reflns_limit_h_min -11
_diffrn_reflns_limit_k_max 14
_diffrn_reflns_limit_k_min -14
_diffrn_reflns_limit_l_max 16
_diffrn_reflns_limit_l_min -16
_diffrn_reflns_number 13337
_diffrn_reflns_point_group_measured_fraction_full 0.990
_diffrn_reflns_point_group_measured_fraction_max 0.892
_diffrn_reflns_theta_full 29.000
_diffrn_reflns_theta_max 30.877
_diffrn_reflns_theta_min 1.945
_diffrn_source 'fine-focus sealed X-ray tube'
_diffrn_source_type 'Enhance (Mo) X-ray Source'
_exptl_absorpt_coefficient_mu 1.170
_exptl_absorpt_correction_T_max 1.00000
_exptl_absorpt_correction_T_min 0.87961
_exptl_absorpt_correction_type multi-scan
_exptl_absorpt_process_details
;
CrysAlisPro 1.171.41.122a (Rigaku Oxford Diffraction, 2021)
Empirical absorption correction using spherical harmonics,
implemented in SCALE3 ABSPACK scaling algorithm.
;
_exptl_crystal_colour black
_exptl_crystal_density_diffrn 1.689
_exptl_crystal_description wedge
_exptl_crystal_F_000 446
_exptl_crystal_size_max 0.446
_exptl_crystal_size_mid 0.119
_exptl_crystal_size_min 0.055
_refine_diff_density_max 0.535
_refine_diff_density_min -0.328
_refine_diff_density_rms 0.064
_refine_ls_extinction_method none
_refine_ls_goodness_of_fit_ref 1.003
_refine_ls_hydrogen_treatment mixed
_refine_ls_matrix_type full
_refine_ls_number_parameters 258
_refine_ls_number_reflns 4827
_refine_ls_number_restraints 15
_refine_ls_restrained_S_all 1.002
_refine_ls_R_factor_all 0.0332
_refine_ls_R_factor_gt 0.0277
_refine_ls_shift/su_max 0.001
_refine_ls_shift/su_mean 0.000
_refine_ls_structure_factor_coef Fsqd
_refine_ls_weighting_details 'w=1/[\s^2^(Fo^2^)+(0.0341P)^2^+0.4589P] where P=(Fo^2^+2Fc^2^)/3'
_refine_ls_weighting_scheme calc
_refine_ls_wR_factor_gt 0.0677
_refine_ls_wR_factor_ref 0.0703
_reflns_Friedel_coverage 0.000
_reflns_number_gt 4280
_reflns_number_total 4827
_reflns_threshold_expression 'I > 2\s(I)'
_cod_data_source_file d2dt03630d2.cif
_cod_data_source_block SNG104
_cod_depositor_comments 'Adding full bibliography for 7712176.cif.'
_cod_database_code 7712176
_shelx_shelxl_version_number 2016/6
_shelx_space_group_comment
;
The symmetry employed for this shelxl refinement is uniquely defined
by the following loop, which should always be used as a source of
symmetry information in preference to the above space-group names.
They are only intended as comments.
;
_shelx_estimated_absorpt_t_min 0.624
_shelx_estimated_absorpt_t_max 0.938
_oxdiff_exptl_absorpt_empirical_full_min 0.871
_oxdiff_exptl_absorpt_empirical_full_max 1.207
_oxdiff_exptl_absorpt_empirical_details
;
Empirical correction (ABSPACK) includes:
- Absorption correction using spherical harmonics
- Frame scaling
;

loop_
_space_group_symop_operation_xyz
'x, y, z'
'-x, -y, -z'

loop_
_atom_site_label
_atom_site_type_symbol
_atom_site_fract_x
_atom_site_fract_y
_atom_site_fract_z
_atom_site_U_iso_or_equiv
_atom_site_adp_type
_atom_site_occupancy
_atom_site_site_symmetry_order
_atom_site_calc_flag
_atom_site_refinement_flags_posn
_atom_site_refinement_flags_adp
_atom_site_refinement_flags_occupancy
_atom_site_disorder_assembly
_atom_site_disorder_group
Fe1 Fe 0.08172(3) 0.25474(2) 0.31256(2) 0.01181(6) Uani 1 1 d . . . . .
S1 S 0.30997(5) 0.14879(4) 0.36454(3) 0.01514(8) Uani 1 1 d . . . . .
S2 S 0.25495(5) 0.46125(4) 0.37158(3) 0.01627(8) Uani 1 1 d . . . . .
O1 O -0.13641(13) 0.32147(11) 0.22398(9) 0.0163(2) Uani 1 1 d . . . . .
O2 O -0.09007(14) 0.08622(10) 0.29281(9) 0.0159(2) Uani 1 1 d . . . . .
O3 O -0.31145(15) 0.33797(12) 0.02866(10) 0.0217(2) Uani 1 1 d . . . . .
O4 O -0.24961(16) -0.01151(12) 0.39701(11) 0.0241(2) Uani 1 1 d . . . . .
N1 N 0.08186(16) 0.22072(12) 0.14349(11) 0.0150(2) Uani 1 1 d . . . . .
N2 N 0.21025(17) 0.16612(14) 0.11321(12) 0.0183(3) Uani 1 1 d . . . . .
N3 N 0.06523(16) 0.28628(12) 0.47702(11) 0.0123(2) Uani 1 1 d . . . . .
N4 N 0.15432(16) 0.40092(12) 0.56769(11) 0.0145(2) Uani 1 1 d . . . . .
N5 N 0.4543(2) 0.07461(16) 0.19751(15) 0.0254(3) Uani 1 1 d . . . . .
H5A H 0.458(3) 0.064(2) 0.128(2) 0.031 Uiso 1 1 d . U . . .
H5B H 0.518(3) 0.041(2) 0.254(2) 0.031 Uiso 1 1 d . U . . .
N6 N 0.32122(18) 0.61101(14) 0.59771(13) 0.0189(3) Uani 1 1 d . . . . .
H6A H 0.301(3) 0.631(2) 0.6635(19) 0.023 Uiso 1 1 d . U . . .
H6B H 0.396(3) 0.663(2) 0.5829(19) 0.023 Uiso 1 1 d . U . . .
C1 C 0.32247(19) 0.13000(15) 0.21305(14) 0.0167(3) Uani 1 1 d . . . . .
C2 C -0.0474(2) 0.25083(16) 0.05382(14) 0.0181(3) Uani 1 1 d . . . . .
C3 C -0.17653(19) 0.30706(15) 0.10304(14) 0.0164(3) Uani 1 1 d . . . . .
C4 C 0.24161(18) 0.49081(14) 0.52278(13) 0.0144(3) Uani 1 1 d . . . . .
C5 C -0.04178(19) 0.19476(14) 0.50131(13) 0.0141(3) Uani 1 1 d . . . . .
C6 C -0.13389(19) 0.08001(15) 0.39164(13) 0.0153(3) Uani 1 1 d . . . . .
C7 C -0.0681(2) 0.2324(2) -0.08269(15) 0.0295(4) Uani 1 1 d . . . . .
H7A H 0.033615 0.291308 -0.091392 0.044 Uiso 1 1 calc R U . . .
H7B H -0.181317 0.255263 -0.133233 0.044 Uiso 1 1 calc R U . . .
H7C H -0.070225 0.138375 -0.113447 0.044 Uiso 1 1 calc R U . . .
C8 C -0.0797(2) 0.20194(16) 0.62034(15) 0.0211(3) Uani 1 1 d . . . . .
H8A H 0.018106 0.176845 0.686794 0.032 Uiso 1 1 calc R U . . .
H8B H -0.194105 0.139774 0.604241 0.032 Uiso 1 1 calc R U . . .
H8C H -0.088068 0.293940 0.648703 0.032 Uiso 1 1 calc R U . . .
Li1 Li -0.5309(4) 0.2818(3) -0.1207(3) 0.0226(6) Uani 1 1 d . . . . .
O5W O -0.49658(18) 0.24266(13) -0.28257(12) 0.0282(3) Uani 1 1 d D . . . .
H5WA H -0.476(3) 0.300(2) -0.318(2) 0.042 Uiso 1 1 d D U . . .
H5WB H -0.572(3) 0.1787(19) -0.324(2) 0.042 Uiso 1 1 d D U . . .
O6W O -0.6717(2) 0.41561(14) -0.15615(12) 0.0346(3) Uani 1 1 d D . . . .
H6WA H -0.663(4) 0.4862(18) -0.116(2) 0.052 Uiso 1 1 d D U . . .
H6WB H -0.724(3) 0.413(3) -0.2282(15) 0.052 Uiso 1 1 d D U . . .
O7W O -0.66728(16) 0.11818(12) -0.09097(11) 0.0215(2) Uani 1 1 d D . . . .
H7WA H -0.716(3) 0.136(2) -0.0464(18) 0.032 Uiso 1 1 d D U . . .
H7WB H -0.745(2) 0.0666(19) -0.1460(18) 0.032 Uiso 1 1 d D U . . .

loop_
_atom_site_aniso_label
_atom_site_aniso_U_11
_atom_site_aniso_U_22
_atom_site_aniso_U_33
_atom_site_aniso_U_23
_atom_site_aniso_U_13
_atom_site_aniso_U_12
Fe1 0.01198(10) 0.01466(10) 0.00893(10) 0.00097(7) 0.00421(7) 0.00341(7)
S1 0.01514(16) 0.01839(17) 0.01309(16) 0.00366(13) 0.00567(13) 0.00545(13)
S2 0.01880(17) 0.01631(17) 0.01557(17) 0.00169(13) 0.00955(14) 0.00274(13)
O1 0.0152(5) 0.0235(5) 0.0110(5) 0.0018(4) 0.0045(4) 0.0077(4)
O2 0.0165(5) 0.0174(5) 0.0117(5) -0.0012(4) 0.0052(4) 0.0006(4)
O3 0.0188(5) 0.0297(6) 0.0137(5) 0.0012(4) 0.0009(4) 0.0110(5)
O4 0.0257(6) 0.0226(6) 0.0212(6) 0.0030(4) 0.0097(5) -0.0035(5)
N1 0.0151(5) 0.0185(6) 0.0124(5) 0.0012(4) 0.0066(5) 0.0046(5)
N2 0.0174(6) 0.0261(7) 0.0140(6) 0.0014(5) 0.0083(5) 0.0082(5)
N3 0.0129(5) 0.0149(5) 0.0085(5) 0.0007(4) 0.0028(4) 0.0053(4)
N4 0.0163(6) 0.0153(6) 0.0104(5) -0.0007(4) 0.0041(4) 0.0034(5)
N5 0.0240(7) 0.0383(8) 0.0201(7) 0.0054(6) 0.0112(6) 0.0169(6)
N6 0.0187(6) 0.0172(6) 0.0201(6) -0.0021(5) 0.0100(5) -0.0001(5)
C1 0.0153(6) 0.0188(7) 0.0163(7) 0.0003(5) 0.0071(5) 0.0037(5)
C2 0.0183(7) 0.0257(7) 0.0113(6) 0.0022(5) 0.0061(5) 0.0071(6)
C3 0.0159(6) 0.0183(7) 0.0147(6) 0.0009(5) 0.0059(5) 0.0039(5)
C4 0.0123(6) 0.0168(6) 0.0137(6) 0.0007(5) 0.0038(5) 0.0059(5)
C5 0.0155(6) 0.0158(6) 0.0127(6) 0.0032(5) 0.0060(5) 0.0057(5)
C6 0.0158(6) 0.0170(6) 0.0123(6) 0.0027(5) 0.0032(5) 0.0060(5)
C7 0.0265(8) 0.0540(12) 0.0116(7) 0.0070(7) 0.0072(6) 0.0180(8)
C8 0.0312(8) 0.0205(7) 0.0165(7) 0.0042(6) 0.0148(6) 0.0052(6)
Li1 0.0226(13) 0.0233(13) 0.0196(13) 0.0027(11) 0.0050(11) 0.0065(11)
O5W 0.0333(7) 0.0261(6) 0.0202(6) 0.0018(5) 0.0068(5) 0.0020(5)
O6W 0.0478(8) 0.0316(7) 0.0170(6) -0.0004(5) -0.0011(6) 0.0216(6)
O7W 0.0216(6) 0.0266(6) 0.0152(5) -0.0025(4) 0.0084(4) 0.0035(5)

loop_
_atom_type_symbol
_atom_type_description
_atom_type_scat_dispersion_real
_atom_type_scat_dispersion_imag
_atom_type_scat_source
C C 0.0033 0.0016 'International Tables Vol C Tables 4.2.6.8 and 6.1.1.4'
H H 0.0000 0.0000 'International Tables Vol C Tables 4.2.6.8 and 6.1.1.4'
N N 0.0061 0.0033 'International Tables Vol C Tables 4.2.6.8 and 6.1.1.4'
O O 0.0106 0.0060 'International Tables Vol C Tables 4.2.6.8 and 6.1.1.4'
Fe Fe 0.3463 0.8444 'International Tables Vol C Tables 4.2.6.8 and 6.1.1.4'
S S 0.1246 0.1234 'International Tables Vol C Tables 4.2.6.8 and 6.1.1.4'
Li Li -0.0003 0.0001 'International Tables Vol C Tables 4.2.6.8 and 6.1.1.4'

loop_
_geom_angle_atom_site_label_1
_geom_angle_atom_site_label_2
_geom_angle_atom_site_label_3
_geom_angle
_geom_angle_site_symmetry_1
_geom_angle_site_symmetry_3
_geom_angle_publ_flag
N3 Fe1 N1 176.37(5) . . ?
N3 Fe1 O2 82.09(5) . . ?
N1 Fe1 O2 95.62(5) . . ?
N3 Fe1 O1 95.20(5) . . ?
N1 Fe1 O1 81.77(5) . . ?
O2 Fe1 O1 84.87(4) . . ?
N3 Fe1 S2 85.20(4) . . ?
N1 Fe1 S2 96.87(4) . . ?
O2 Fe1 S2 166.58(3) . . ?
O1 Fe1 S2 92.05(3) . . ?
N3 Fe1 S1 97.47(4) . . ?
N1 Fe1 S1 85.33(4) . . ?
O2 Fe1 S1 90.40(3) . . ?
O1 Fe1 S1 165.74(3) . . ?
S2 Fe1 S1 95.505(15) . . ?
C1 S1 Fe1 94.69(5) . . ?
C4 S2 Fe1 95.15(5) . . ?
C3 O1 Fe1 113.07(9) . . ?
C6 O2 Fe1 112.50(9) . . ?
C3 O3 Li1 147.77(14) . . ?
C2 N1 N2 119.16(12) . . ?
C2 N1 Fe1 117.13(10) . . ?
N2 N1 Fe1 123.71(9) . . ?
C1 N2 N1 111.40(12) . . ?
C5 N3 N4 118.73(12) . . ?
C5 N3 Fe1 116.96(10) . . ?
N4 N3 Fe1 124.26(9) . . ?
C4 N4 N3 111.22(12) . . ?
C1 N5 H5A 117.6(15) . . ?
C1 N5 H5B 120.7(15) . . ?
H5A N5 H5B 121(2) . . ?
C4 N6 H6A 119.8(14) . . ?
C4 N6 H6B 121.0(14) . . ?
H6A N6 H6B 119.0(19) . . ?
N2 C1 N5 118.02(14) . . ?
N2 C1 S1 124.45(11) . . ?
N5 C1 S1 117.53(12) . . ?
N1 C2 C7 124.55(14) . . ?
N1 C2 C3 112.16(13) . . ?
C7 C2 C3 123.29(13) . . ?
O3 C3 O1 123.75(14) . . ?
O3 C3 C2 120.46(13) . . ?
O1 C3 C2 115.79(12) . . ?
N4 C4 N6 117.20(13) . . ?
N4 C4 S2 123.99(11) . . ?
N6 C4 S2 118.81(12) . . ?
N3 C5 C8 125.56(13) . . ?
N3 C5 C6 112.17(12) . . ?
C8 C5 C6 122.21(13) . . ?
O4 C6 O2 123.86(13) . . ?
O4 C6 C5 119.88(13) . . ?
O2 C6 C5 116.21(13) . . ?
C2 C7 H7A 109.5 . . ?
C2 C7 H7B 109.5 . . ?
H7A C7 H7B 109.5 . . ?
C2 C7 H7C 109.5 . . ?
H7A C7 H7C 109.5 . . ?
H7B C7 H7C 109.5 . . ?
C5 C8 H8A 109.5 . . ?
C5 C8 H8B 109.5 . . ?
H8A C8 H8B 109.5 . . ?
C5 C8 H8C 109.5 . . ?
H8A C8 H8C 109.5 . . ?
H8B C8 H8C 109.5 . . ?
O6W Li1 O3 114.63(15) . . ?
O6W Li1 O5W 100.18(14) . . ?
O3 Li1 O5W 115.09(15) . . ?
O6W Li1 O7W 111.69(15) . . ?
O3 Li1 O7W 105.36(14) . . ?
O5W Li1 O7W 110.02(14) . . ?
O6W Li1 H5WB 101.5(6) . . ?
O3 Li1 H5WB 129.1(6) . . ?
O5W Li1 H5WB 19.1(5) . . ?
O7W Li1 H5WB 92.2(5) . . ?
O6W Li1 H7WA 99.1(5) . . ?
O3 Li1 H7WA 101.5(5) . . ?
O5W Li1 H7WA 125.7(5) . . ?
O7W Li1 H7WA 17.4(4) . . ?
H5WB Li1 H7WA 107.0(6) . . ?
Li1 O5W H5WA 121.0(18) . . ?
Li1 O5W H5WB 106.9(18) . . ?
H5WA O5W H5WB 117(2) . . ?
Li1 O6W H6WA 131.5(19) . . ?
Li1 O6W H6WB 114(2) . . ?
H6WA O6W H6WB 111(3) . . ?
Li1 O7W H7WA 111.3(17) . . ?
Li1 O7W H7WB 122.7(16) . . ?
H7WA O7W H7WB 101(2) . . ?

loop_
_geom_bond_atom_site_label_1
_geom_bond_atom_site_label_2
_geom_bond_distance
_geom_bond_site_symmetry_2
_geom_bond_publ_flag
Fe1 N3 1.9112(12) . ?
Fe1 N1 1.9109(12) . ?
Fe1 O2 1.9700(10) . ?
Fe1 O1 1.9785(10) . ?
Fe1 S2 2.2247(4) . ?
Fe1 S1 2.2302(4) . ?
S1 C1 1.7479(15) . ?
S2 C4 1.7512(15) . ?
O1 C3 1.2819(17) . ?
O2 C6 1.2934(17) . ?
O3 C3 1.2419(18) . ?
O3 Li1 1.928(3) . ?
O4 C6 1.2362(18) . ?
N1 C2 1.2918(19) . ?
N1 N2 1.3762(17) . ?
N2 C1 1.321(2) . ?
N3 C5 1.2916(18) . ?
N3 N4 1.3740(16) . ?
N4 C4 1.3254(19) . ?
N5 C1 1.337(2) . ?
N5 H5A 0.79(2) . ?
N5 H5B 0.82(2) . ?
N6 C4 1.3317(19) . ?
N6 H6A 0.83(2) . ?
N6 H6B 0.82(2) . ?
C2 C7 1.486(2) . ?
C2 C3 1.500(2) . ?
C5 C8 1.482(2) . ?
C5 C6 1.490(2) . ?
C7 H7A 0.9800 . ?
C7 H7B 0.9800 . ?
C7 H7C 0.9800 . ?
C8 H8A 0.9800 . ?
C8 H8B 0.9800 . ?
C8 H8C 0.9800 . ?
Li1 O6W 1.911(3) . ?
Li1 O5W 1.957(3) . ?
Li1 O7W 1.984(3) . ?
Li1 H5WB 2.31(2) . ?
Li1 H7WA 2.37(2) . ?
O5W H5WA 0.774(15) . ?
O5W H5WB 0.792(15) . ?
O6W H6WA 0.786(15) . ?
O6W H6WB 0.775(15) . ?
O7W H7WA 0.763(14) . ?
O7W H7WB 0.781(14) . ?

loop_
_geom_hbond_atom_site_label_D
_geom_hbond_atom_site_label_H
_geom_hbond_atom_site_label_A
_geom_hbond_distance_DH
_geom_hbond_distance_HA
_geom_hbond_distance_DA
_geom_hbond_angle_DHA
_geom_hbond_site_symmetry_A
N5 H5A O7W 0.79(2) 2.51(2) 3.189(2) 144(2) 1_655
N5 H5B O4 0.82(2) 2.21(2) 3.009(2) 164(2) 1_655
N6 H6A O1 0.83(2) 2.21(2) 2.9821(17) 155.7(18) 2_566
N6 H6B S1 0.82(2) 2.64(2) 3.4103(14) 157.0(18) 2_666
C7 H7B O5W 0.98 2.50 3.451(2) 163.7 .
C8 H8C S2 0.98 3.03 3.9381(17) 154.9 2_566
O5W H5WA S2 0.774(15) 3.042(17) 3.7713(14) 158(2) 2_565
O5W H5WB O4 0.792(15) 1.933(15) 2.7153(17) 169(2) 2_455
O6W H6WA O3 0.786(15) 2.027(16) 2.8048(17) 170(3) 2_465
O6W H6WB N4 0.775(15) 2.163(15) 2.9357(17) 174(3) 1_454
O7W H7WA N2 0.763(14) 2.100(15) 2.8399(16) 164(2) 1_455
O7W H7WB O2 0.781(14) 2.045(15) 2.8152(15) 169(2) 2_455
